data_7242673
loop_
_publ_author_name
'Brahma, Rinki'
'Baruah, Jubaraj B.'

_publ_section_title
;
 Intrinsic structural features of coordination polymers make an impact on
 dye selectivity
;
_journal_issue 21
_journal_name_full CrystEngComm
_journal_page_first 3812
_journal_page_last 3827
_journal_paper_doi 10.1039/D1CE00481F
_journal_volume 23
_journal_year 2021
_chemical_formula_sum 'C30 H34 Co N6 O8'
_chemical_formula_weight 665.56
_space_group_crystal_system orthorhombic
_space_group_IT_number 56
_space_group_name_Hall '-P 2ab 2ac'
_space_group_name_H-M_alt 'P c c n'
_atom_sites_solution_hydrogens mixed
_audit_creation_method SHELXL-2014/7
_audit_update_record
;
2021-02-15 deposited with the CCDC.	2021-04-19 downloaded from the CCDC.
;
_cell_angle_alpha 90
_cell_angle_beta 90
_cell_angle_gamma 90
_cell_formula_units_Z 4
_cell_length_a 11.653(7)
_cell_length_b 30.448(14)
_cell_length_c 8.960(5)
_cell_measurement_reflns_used 8471
_cell_measurement_temperature 296(2)
_cell_measurement_theta_max 27.58
_cell_measurement_theta_min 2.65
_cell_volume 3179(3)
_computing_structure_refinement 'SHELXL-2014/7 (Sheldrick, 2014)'
_diffrn_ambient_temperature 296(2)
_diffrn_measured_fraction_theta_full 0.995
_diffrn_measured_fraction_theta_max 0.980
_diffrn_measurement_device_type 'Bruker APEX-II CCD'
_diffrn_measurement_method '\f and \w scans'
_diffrn_radiation_type MoK\a
_diffrn_radiation_wavelength 0.71073
_diffrn_reflns_av_R_equivalents 0.0617
_diffrn_reflns_av_unetI/netI 0.0257
_diffrn_reflns_Laue_measured_fraction_full 0.995
_diffrn_reflns_Laue_measured_fraction_max 0.980
_diffrn_reflns_limit_h_max 15
_diffrn_reflns_limit_h_min -15
_diffrn_reflns_limit_k_max 40
_diffrn_reflns_limit_k_min -40
_diffrn_reflns_limit_l_max 11
_diffrn_reflns_limit_l_min -12
_diffrn_reflns_number 96690
_diffrn_reflns_point_group_measured_fraction_full 0.995
_diffrn_reflns_point_group_measured_fraction_max 0.980
_diffrn_reflns_theta_full 25.242
_diffrn_reflns_theta_max 28.663
_diffrn_reflns_theta_min 1.871
_exptl_absorpt_coefficient_mu 0.598
_exptl_absorpt_correction_type multi-scan
_exptl_absorpt_process_details multi-scan
_exptl_crystal_colour Pink
_exptl_crystal_density_diffrn 1.391
_exptl_crystal_description Needle
_exptl_crystal_F_000 1388
_exptl_crystal_size_max 0.6
_exptl_crystal_size_mid 0.4
_exptl_crystal_size_min 0.2
_exptl_transmission_factor_max 0.887
_exptl_transmission_factor_min 0.750
_refine_diff_density_max 0.540
_refine_diff_density_min -1.385
_refine_diff_density_rms 0.079
_refine_ls_extinction_method none
_refine_ls_goodness_of_fit_ref 1.021
_refine_ls_hydrogen_treatment mixed
_refine_ls_matrix_type full
_refine_ls_number_parameters 218
_refine_ls_number_reflns 4003
_refine_ls_number_restraints 3
_refine_ls_restrained_S_all 1.022
_refine_ls_R_factor_all 0.0678
_refine_ls_R_factor_gt 0.0502
_refine_ls_shift/su_max 0.000
_refine_ls_shift/su_mean 0.000
_refine_ls_structure_factor_coef Fsqd
_refine_ls_weighting_details 'w=1/[\s^2^(Fo^2^)+(0.1700P)^2^+0.9900P] where P=(Fo^2^+2Fc^2^)/3'
_refine_ls_weighting_scheme calc
_refine_ls_wR_factor_gt 0.2083
_refine_ls_wR_factor_ref 0.2259
_reflns_Friedel_coverage 0.000
_reflns_number_gt 3219
_reflns_number_total 4003
_reflns_threshold_expression 'I > 2\s(I)'
_cod_data_source_file d1ce00481f2.cif
_cod_data_source_block CP-1
_cod_depositor_comments 'Adding full bibliography for 7242668--7242673.cif.'
_cod_database_code 7242673
_shelx_shelxl_version_number 2014/7
_shelx_space_group_comment
;
The symmetry employed for this shelxl refinement is uniquely defined
by the following loop, which should always be used as a source of
symmetry information in preference to the above space-group names.
They are only intended as comments.
;

loop_
_space_group_symop_operation_xyz
'x, y, z'
'-x+1/2, -y+1/2, z'
'x+1/2, -y, -z+1/2'
'-x, y+1/2, -z+1/2'
'-x, -y, -z'
'x-1/2, y-1/2, -z'
'-x-1/2, y, z-1/2'
'x, -y-1/2, z-1/2'

loop_
_atom_site_label
_atom_site_type_symbol
_atom_site_fract_x
_atom_site_fract_y
_atom_site_fract_z
_atom_site_U_iso_or_equiv
_atom_site_adp_type
_atom_site_occupancy
_atom_site_site_symmetry_order
_atom_site_calc_flag
_atom_site_refinement_flags_posn
_atom_site_refinement_flags_adp
_atom_site_refinement_flags_occupancy
_atom_site_disorder_assembly
_atom_site_disorder_group
Co1 Co 0.5000 0.0000 0.5000 0.0252(2) Uani 1 2 d S . P . .
O2 O 0.33493(16) 0.02758(7) 0.49564(18) 0.0359(4) Uani 1 1 d D . . . .
H2B H 0.2961 0.0169 0.5628 0.054 Uiso 1 1 calc DR U . . .
O3 O 0.48770(15) -0.01761(8) 0.2779(2) 0.0387(5) Uani 1 1 d . . . . .
O1 O 0.5817(2) 0.23702(7) 0.4255(2) 0.0540(6) Uani 1 1 d . . . . .
O4 O 0.31404(18) 0.00462(9) 0.2088(2) 0.0550(6) Uani 1 1 d . . . . .
N3 N 0.56650(18) 0.06405(7) 0.4275(2) 0.0357(5) Uani 1 1 d . . . . .
N2 N 0.6312(2) 0.21523(7) 0.1948(3) 0.0453(6) Uani 1 1 d . . . . .
N1 N 0.5058(2) 0.27269(10) 0.2243(3) 0.0477(7) Uani 1 1 d D . . . .
C12 C 0.6696(2) 0.07841(10) 0.4693(3) 0.0437(6) Uani 1 1 d . . . . .
H12 H 0.7106 0.0619 0.5385 0.052 Uiso 1 1 calc R U . . .
C9 C 0.6598(2) 0.14204(8) 0.3131(3) 0.0380(6) Uani 1 1 d . . . . .
C14 C 0.4129(2) -0.00925(10) 0.1812(3) 0.0399(6) Uani 1 1 d . . . . .
C7 C 0.5720(2) 0.24141(8) 0.2893(3) 0.0396(6) Uani 1 1 d . . . . .
C8 C 0.7128(3) 0.18375(9) 0.2519(3) 0.0458(6) Uani 1 1 d . . . . .
H8A H 0.7572 0.1976 0.3305 0.055 Uiso 1 1 calc R U . . .
H8B H 0.7655 0.1760 0.1724 0.055 Uiso 1 1 calc R U . . .
C11 C 0.5096(2) 0.08872(10) 0.3276(4) 0.0431(7) Uani 1 1 d . . . . .
H11 H 0.4381 0.0791 0.2952 0.052 Uiso 1 1 calc R U . . .
C13 C 0.7186(3) 0.11648(9) 0.4150(4) 0.0477(7) Uani 1 1 d . . . . .
H13 H 0.7912 0.1249 0.4471 0.057 Uiso 1 1 calc R U . . .
C10 C 0.5517(3) 0.12757(9) 0.2709(3) 0.0472(7) Uani 1 1 d . . . . .
H10 H 0.5079 0.1440 0.2046 0.057 Uiso 1 1 calc R U . . .
C4 C 0.4423(3) 0.30550(10) 0.2988(3) 0.0479(7) Uani 1 1 d . . . . .
C5 C 0.3763(3) 0.29614(13) 0.4226(4) 0.0651(9) Uani 1 1 d . . . . .
H5 H 0.3732 0.2677 0.4605 0.078 Uiso 1 1 calc R U . . .
C15 C 0.4493(3) -0.01449(17) 0.0193(3) 0.0550(8) Uani 1 1 d . . . . .
H15A H 0.4694 -0.0449 0.0009 0.066 Uiso 1 1 calc R U . . .
H15B H 0.3852 -0.0071 -0.0452 0.066 Uiso 1 1 calc R U . . .
C3 C 0.4454(3) 0.34842(12) 0.2447(5) 0.0658(9) Uani 1 1 d . . . . .
H3 H 0.4913 0.3553 0.1630 0.079 Uiso 1 1 calc R U . . .
C1 C 0.3148(5) 0.37100(17) 0.4358(7) 0.0940(15) Uani 1 1 d . . . . .
H1 H 0.2711 0.3927 0.4815 0.113 Uiso 1 1 calc R U . . .
C2 C 0.3804(5) 0.38081(13) 0.3124(7) 0.0849(14) Uani 1 1 d . . . . .
H2 H 0.3809 0.4092 0.2745 0.102 Uiso 1 1 calc R U . . .
C6 C 0.3146(5) 0.32966(19) 0.4897(5) 0.0866(14) Uani 1 1 d . . . . .
H6 H 0.2718 0.3235 0.5747 0.104 Uiso 1 1 calc R U . . .
H1A H 0.516(3) 0.2746(15) 0.131(2) 0.069(13) Uiso 1 1 d D . . . .
H2A H 0.616(4) 0.2192(14) 0.104(5) 0.071(12) Uiso 1 1 d . . . . .
H2C H 0.308(3) 0.0195(11) 0.413(3) 0.046(9) Uiso 1 1 d D . . . .

loop_
_atom_site_aniso_label
_atom_site_aniso_U_11
_atom_site_aniso_U_22
_atom_site_aniso_U_33
_atom_site_aniso_U_23
_atom_site_aniso_U_13
_atom_site_aniso_U_12
Co1 0.0257(3) 0.0324(3) 0.0176(3) 0.00308(14) 0.00042(13) 0.00033(14)
O2 0.0313(9) 0.0492(10) 0.0273(9) 0.0037(7) 0.0026(6) 0.0031(8)
O3 0.0363(9) 0.0599(13) 0.0200(9) -0.0037(9) -0.0023(6) 0.0057(8)
O1 0.0819(16) 0.0564(12) 0.0237(9) -0.0006(8) 0.0053(9) -0.0006(11)
O4 0.0358(11) 0.1025(18) 0.0266(10) -0.0017(10) -0.0029(8) 0.0064(10)
N3 0.0369(11) 0.0365(10) 0.0336(11) 0.0047(8) 0.0006(8) -0.0012(8)
N2 0.0731(16) 0.0356(11) 0.0272(11) 0.0021(9) 0.0091(11) -0.0030(11)
N1 0.0692(19) 0.0446(14) 0.0293(13) 0.0013(11) 0.0032(10) 0.0013(10)
C12 0.0416(14) 0.0431(14) 0.0465(14) 0.0070(12) -0.0097(12) -0.0023(11)
C9 0.0454(14) 0.0337(11) 0.0350(13) -0.0018(10) 0.0046(10) -0.0048(10)
C14 0.0339(13) 0.0639(15) 0.0218(11) -0.0025(11) -0.0014(9) -0.0058(11)
C7 0.0552(16) 0.0364(12) 0.0272(12) 0.0001(9) 0.0052(11) -0.0107(11)
C8 0.0550(16) 0.0392(13) 0.0433(15) -0.0006(11) 0.0091(12) -0.0111(12)
C11 0.0404(14) 0.0450(15) 0.0439(17) 0.0109(13) -0.0085(10) -0.0074(10)
C13 0.0437(15) 0.0425(14) 0.0568(18) 0.0022(12) -0.0102(12) -0.0105(11)
C10 0.0519(16) 0.0424(14) 0.0474(16) 0.0141(12) -0.0099(13) -0.0075(12)
C4 0.0571(17) 0.0461(15) 0.0406(15) -0.0020(12) -0.0034(13) -0.0025(13)
C5 0.068(2) 0.065(2) 0.062(2) 0.0071(16) 0.0179(18) 0.0078(17)
C15 0.0465(19) 0.093(3) 0.0250(13) -0.0084(14) 0.0036(12) -0.0110(19)
C3 0.074(2) 0.0519(18) 0.072(2) 0.0106(16) -0.006(2) -0.0071(17)
C1 0.098(4) 0.077(3) 0.107(4) -0.022(3) -0.004(3) 0.030(3)
C2 0.099(3) 0.0466(19) 0.109(4) -0.003(2) -0.023(3) 0.004(2)
C6 0.085(3) 0.100(4) 0.075(3) -0.004(2) 0.022(2) 0.026(3)

loop_
_atom_type_symbol
_atom_type_description
_atom_type_scat_dispersion_real
_atom_type_scat_dispersion_imag
_atom_type_scat_source
C C 0.0033 0.0016 'International Tables Vol C Tables 4.2.6.8 and 6.1.1.4'
Co Co 0.3494 0.9721 'International Tables Vol C Tables 4.2.6.8 and 6.1.1.4'
N N 0.0061 0.0033 'International Tables Vol C Tables 4.2.6.8 and 6.1.1.4'
O O 0.0106 0.0060 'International Tables Vol C Tables 4.2.6.8 and 6.1.1.4'
H H 0.0000 0.0000 'International Tables Vol C Tables 4.2.6.8 and 6.1.1.4'

loop_
_geom_angle_atom_site_label_1
_geom_angle_atom_site_label_2
_geom_angle_atom_site_label_3
_geom_angle
_geom_angle_site_symmetry_1
_geom_angle_site_symmetry_3
_geom_angle_publ_flag
O3 Co1 O3 180.0 . 5_656 ?
O3 Co1 O2 91.28(7) . . ?
O3 Co1 O2 88.72(7) 5_656 . ?
O3 Co1 O2 88.72(7) . 5_656 ?
O3 Co1 O2 91.28(7) 5_656 5_656 ?
O2 Co1 O2 180.0 . 5_656 ?
O3 Co1 N3 88.29(9) . . ?
O3 Co1 N3 91.71(9) 5_656 . ?
O2 Co1 N3 87.86(8) . . ?
O2 Co1 N3 92.14(8) 5_656 . ?
O3 Co1 N3 91.71(9) . 5_656 ?
O3 Co1 N3 88.29(9) 5_656 5_656 ?
O2 Co1 N3 92.14(8) . 5_656 ?
O2 Co1 N3 87.86(8) 5_656 5_656 ?
N3 Co1 N3 180.0 . 5_656 ?
Co1 O2 H2B 109.5 . . ?
Co1 O2 H2C 104(2) . . ?
H2B O2 H2C 108.9 . . ?
C14 O3 Co1 131.33(18) . . ?
C12 N3 C11 116.7(2) . . ?
C12 N3 Co1 121.77(17) . . ?
C11 N3 Co1 121.26(18) . . ?
C7 N2 C8 120.4(2) . . ?
C7 N2 H2A 114(3) . . ?
C8 N2 H2A 125(3) . . ?
C7 N1 C4 126.3(3) . . ?
C7 N1 H1A 113(3) . . ?
C4 N1 H1A 120(3) . . ?
N3 C12 C13 123.3(3) . . ?
N3 C12 H12 118.3 . . ?
C13 C12 H12 118.3 . . ?
C13 C9 C10 116.8(2) . . ?
C13 C9 C8 120.6(2) . . ?
C10 C9 C8 122.5(3) . . ?
O4 C14 O3 124.8(2) . . ?
O4 C14 C15 118.7(3) . . ?
O3 C14 C15 116.3(3) . . ?
O1 C7 N2 120.6(3) . . ?
O1 C7 N1 123.6(3) . . ?
N2 C7 N1 115.8(2) . . ?
N2 C8 C9 114.6(3) . . ?
N2 C8 H8A 108.6 . . ?
C9 C8 H8A 108.6 . . ?
N2 C8 H8B 108.6 . . ?
C9 C8 H8B 108.6 . . ?
H8A C8 H8B 107.6 . . ?
N3 C11 C10 123.3(3) . . ?
N3 C11 H11 118.3 . . ?
C10 C11 H11 118.3 . . ?
C12 C13 C9 120.0(3) . . ?
C12 C13 H13 120.0 . . ?
C9 C13 H13 120.0 . . ?
C11 C10 C9 119.7(3) . . ?
C11 C10 H10 120.1 . . ?
C9 C10 H10 120.1 . . ?
C5 C4 C3 119.2(3) . . ?
C5 C4 N1 121.8(3) . . ?
C3 C4 N1 119.1(3) . . ?
C4 C5 C6 119.1(4) . . ?
C4 C5 H5 120.5 . . ?
C6 C5 H5 120.5 . . ?
C15 C15 C14 112.0(3) 5_655 . ?
C15 C15 H15A 109.2 5_655 . ?
C14 C15 H15A 109.2 . . ?
C15 C15 H15B 109.2 5_655 . ?
C14 C15 H15B 109.2 . . ?
H15A C15 H15B 107.9 . . ?
C2 C3 C4 120.1(4) . . ?
C2 C3 H3 120.0 . . ?
C4 C3 H3 120.0 . . ?
C6 C1 C2 119.4(4) . . ?
C6 C1 H1 120.3 . . ?
C2 C1 H1 120.3 . . ?
C1 C2 C3 120.1(4) . . ?
C1 C2 H2 120.0 . . ?
C3 C2 H2 120.0 . . ?
C1 C6 C5 122.1(5) . . ?
C1 C6 H6 119.0 . . ?
C5 C6 H6 119.0 . . ?

loop_
_geom_bond_atom_site_label_1
_geom_bond_atom_site_label_2
_geom_bond_distance
_geom_bond_site_symmetry_2
_geom_bond_publ_flag
Co1 O3 2.066(2) . ?
Co1 O3 2.066(2) 5_656 ?
Co1 O2 2.099(2) . ?
Co1 O2 2.099(2) 5_656 ?
Co1 N3 2.197(2) . ?
Co1 N3 2.197(2) 5_656 ?
O2 H2B 0.8200 . ?
O2 H2C 0.845(18) . ?
O3 C14 1.255(3) . ?
O1 C7 1.233(3) . ?
O4 C14 1.251(4) . ?
N3 C12 1.332(4) . ?
N3 C11 1.344(4) . ?
N2 C7 1.352(4) . ?
N2 C8 1.444(4) . ?
N2 H2A 0.84(5) . ?
N1 C7 1.357(4) . ?
N1 C4 1.411(4) . ?
N1 H1A 0.843(19) . ?
C12 C13 1.381(4) . ?
C12 H12 0.9300 . ?
C9 C13 1.381(4) . ?
C9 C10 1.387(4) . ?
C9 C8 1.515(4) . ?
C14 C15 1.520(4) . ?
C8 H8A 0.9700 . ?
C8 H8B 0.9700 . ?
C11 C10 1.378(4) . ?
C11 H11 0.9300 . ?
C13 H13 0.9300 . ?
C10 H10 0.9300 . ?
C4 C5 1.380(5) . ?
C4 C3 1.394(5) . ?
C5 C6 1.386(6) . ?
C5 H5 0.9300 . ?
C15 C15 1.515(8) 5_655 ?
C15 H15A 0.9700 . ?
C15 H15B 0.9700 . ?
C3 C2 1.384(6) . ?
C3 H3 0.9300 . ?
C1 C6 1.348(8) . ?
C1 C2 1.376(8) . ?
C1 H1 0.9300 . ?
C2 H2 0.9300 . ?
C6 H6 0.9300 . ?

loop_
_geom_torsion_atom_site_label_1
_geom_torsion_atom_site_label_2
_geom_torsion_atom_site_label_3
_geom_torsion_atom_site_label_4
_geom_torsion
_geom_torsion_site_symmetry_1
_geom_torsion_site_symmetry_2
_geom_torsion_site_symmetry_3
_geom_torsion_site_symmetry_4
_geom_torsion_publ_flag
C11 N3 C12 C13 -0.2(5) . . . . ?
Co1 N3 C12 C13 173.8(2) . . . . ?
Co1 O3 C14 O4 -16.3(5) . . . . ?
Co1 O3 C14 C15 160.5(3) . . . . ?
C8 N2 C7 O1 -4.3(4) . . . . ?
C8 N2 C7 N1 173.9(2) . . . . ?
C4 N1 C7 O1 2.5(5) . . . . ?
C4 N1 C7 N2 -175.7(3) . . . . ?
C7 N2 C8 C9 78.9(3) . . . . ?
C13 C9 C8 N2 -157.5(3) . . . . ?
C10 C9 C8 N2 22.6(4) . . . . ?
C12 N3 C11 C10 -1.3(5) . . . . ?
Co1 N3 C11 C10 -175.2(3) . . . . ?
N3 C12 C13 C9 0.6(5) . . . . ?
C10 C9 C13 C12 0.3(4) . . . . ?
C8 C9 C13 C12 -179.6(3) . . . . ?
N3 C11 C10 C9 2.2(5) . . . . ?
C13 C9 C10 C11 -1.7(4) . . . . ?
C8 C9 C10 C11 178.3(3) . . . . ?
C7 N1 C4 C5 -45.0(5) . . . . ?
C7 N1 C4 C3 135.8(3) . . . . ?
C3 C4 C5 C6 0.1(6) . . . . ?
N1 C4 C5 C6 -179.1(4) . . . . ?
O4 C14 C15 C15 118.4(5) . . . 5_655 ?
O3 C14 C15 C15 -58.6(6) . . . 5_655 ?
C5 C4 C3 C2 -1.8(6) . . . . ?
N1 C4 C3 C2 177.5(3) . . . . ?
C6 C1 C2 C3 0.0(8) . . . . ?
C4 C3 C2 C1 1.8(7) . . . . ?
C2 C1 C6 C5 -1.7(9) . . . . ?
C4 C5 C6 C1 1.6(8) . . . . ?
